data_7719570
loop_
_publ_author_name
'Qin, Si-Mei'
'Xu, Yue'
'Huang, Xiao-Mei'
'Tan, Ming-Xiong'
'Wei, Qing-Min'
'Luo, Zhi-Hui'
'Liang, Hong'
'Qin, Qi-Pin'

_publ_section_title
;
 Three novel dinuclear calcium(II) complexes with
 5,7-dihalo-8-quinolinolato showing potent anticancer activity.
;
_journal_issue 36
_journal_name_full 'Dalton transactions (Cambridge, England : 2003)'
_journal_page_first 13730
_journal_page_last 13737
_journal_paper_doi 10.1039/d5dt01456e
_journal_volume 54
_journal_year 2025
_chemical_formula_moiety 'C60 H30 Ca2 Cl10 N8 O4'
_chemical_formula_sum 'C60 H30 Ca2 Cl10 N8 O4'
_chemical_formula_weight 1361.58
_space_group_crystal_system triclinic
_space_group_IT_number 2
_space_group_name_Hall '-P 1'
_space_group_name_H-M_alt 'P -1'
_atom_sites_solution_hydrogens geom
_atom_sites_solution_primary iterative
_audit_creation_date 2023-10-15
_audit_creation_method
;
Olex2 1.2
(compiled 2018.05.29 svn.r3508 for OlexSys, GUI svn.r5506)
;
_audit_update_record
;
2025-06-19 deposited with the CCDC.	2025-08-13 downloaded from the CCDC.
;
_cell_angle_alpha 104.798(2)
_cell_angle_beta 104.200(2)
_cell_angle_gamma 103.964(2)
_cell_formula_units_Z 1
_cell_length_a 9.1776(5)
_cell_length_b 12.2688(6)
_cell_length_c 13.8632(9)
_cell_measurement_reflns_used 3604
_cell_measurement_temperature 150(2)
_cell_measurement_theta_max 25.261
_cell_measurement_theta_min 2.420
_cell_volume 1384.01(14)
_computing_cell_refinement 'SAINT V8.40A (?, 2016)'
_computing_data_reduction 'SAINT V8.40A (?, 2016)'
_computing_molecular_graphics 'Olex2 (Dolomanov et al., 2009)'
_computing_publication_material 'Olex2 (Dolomanov et al., 2009)'
_computing_structure_refinement 'XL (Sheldrick, 2008)'
_computing_structure_solution
;
Superflip (Palatinus & Chapuis, 2007;Palatinus & van der Lee, 2008;
Palatinus et al., 2012)
;
_diffrn_ambient_temperature 150.0
_diffrn_measured_fraction_theta_full 0.998
_diffrn_measured_fraction_theta_max 0.997
_diffrn_measurement_device_type 'CCD area detector'
_diffrn_measurement_method 'phi and omega scans'
_diffrn_radiation_monochromator graphite
_diffrn_radiation_type MoK\a
_diffrn_radiation_wavelength 0.71073
_diffrn_reflns_av_R_equivalents 0.0735
_diffrn_reflns_av_unetI/netI 0.0486
_diffrn_reflns_Laue_measured_fraction_full 0.998
_diffrn_reflns_Laue_measured_fraction_max 0.997
_diffrn_reflns_limit_h_max 11
_diffrn_reflns_limit_h_min -11
_diffrn_reflns_limit_k_max 15
_diffrn_reflns_limit_k_min -15
_diffrn_reflns_limit_l_max 17
_diffrn_reflns_limit_l_min -17
_diffrn_reflns_number 32863
_diffrn_reflns_point_group_measured_fraction_full 0.998
_diffrn_reflns_point_group_measured_fraction_max 0.997
_diffrn_reflns_theta_full 25.242
_diffrn_reflns_theta_max 26.456
_diffrn_reflns_theta_min 1.982
_exptl_absorpt_coefficient_mu 0.748
_exptl_absorpt_correction_T_max 0.0276
_exptl_absorpt_correction_T_min 0.0109
_exptl_absorpt_correction_type none
_exptl_absorpt_process_details
;
SADABS-2016/2 (Bruker,2016/2) was used for absorption correction.
wR2(int) was 0.0755 before and 0.0660 after correction.
The Ratio of minimum to maximum transmission is 0.3949.
The \l/2 correction factor is Not present.
;
_exptl_crystal_colour yellow
_exptl_crystal_density_diffrn 1.634
_exptl_crystal_description block
_exptl_crystal_F_000 688
_exptl_crystal_size_max 0.45
_exptl_crystal_size_mid 0.40
_exptl_crystal_size_min 0.36
_refine_diff_density_max 0.664
_refine_diff_density_min -0.556
_refine_diff_density_rms 0.115
_refine_ls_extinction_method none
_refine_ls_goodness_of_fit_ref 1.078
_refine_ls_hydrogen_treatment constr
_refine_ls_matrix_type full
_refine_ls_number_parameters 379
_refine_ls_number_reflns 5700
_refine_ls_number_restraints 0
_refine_ls_restrained_S_all 1.078
_refine_ls_R_factor_all 0.0768
_refine_ls_R_factor_gt 0.0504
_refine_ls_shift/su_max 0.000
_refine_ls_shift/su_mean 0.000
_refine_ls_structure_factor_coef Fsqd
_refine_ls_weighting_details 'w=1/[\s^2^(Fo^2^)+(0.0822P)^2^+0.6042P] where P=(Fo^2^+2Fc^2^)/3'
_refine_ls_weighting_scheme calc
_refine_ls_wR_factor_gt 0.1306
_refine_ls_wR_factor_ref 0.1594
_reflns_Friedel_coverage 0.000
_reflns_number_gt 4075
_reflns_number_total 5700
_reflns_threshold_expression 'I > 2\s(I)'
_cod_data_source_file d5dt01456e2.cif
_cod_data_source_block x329
_cod_database_code 7719570
_shelx_shelxl_version_number 2014/7
_shelx_space_group_comment
;
The symmetry employed for this shelxl refinement is uniquely defined
by the following loop, which should always be used as a source of
symmetry information in preference to the above space-group names.
They are only intended as comments.
;
_shelx_estimated_absorpt_t_max 0.774
_shelx_estimated_absorpt_t_min 0.729
_olex2_refinement_description
;
1. Fixed Uiso
 At 1.2 times of:
  All C(H) groups
2.a Aromatic/amide H refined with riding coordinates:
 C18(H18), C8(H8), C17(H17), C7(H7), C9(H9), C19(H19), C3(H3), C21(H21),
 C16(H16), C12(H12), C30(H30), C20(H20), C26(H26), C28(H28), C29(H29)
;
_olex2_submission_special_instructions 'No special instructions were received'

loop_
_space_group_symop_operation_xyz
'x, y, z'
'-x, -y, -z'

loop_
_atom_site_label
_atom_site_type_symbol
_atom_site_fract_x
_atom_site_fract_y
_atom_site_fract_z
_atom_site_U_iso_or_equiv
_atom_site_adp_type
_atom_site_occupancy
_atom_site_site_symmetry_order
_atom_site_calc_flag
_atom_site_refinement_flags_posn
_atom_site_refinement_flags_adp
_atom_site_refinement_flags_occupancy
_atom_site_disorder_assembly
_atom_site_disorder_group
Ca1 Ca 0.44927(8) 0.07633(6) 0.40665(5) 0.03233(19) Uani 1 1 d . . . . .
Cl3 Cl 0.92362(12) 0.23160(8) 0.48086(8) 0.0445(2) Uani 1 1 d . . . . .
Cl1 Cl 0.61120(12) 0.14897(12) 0.08667(9) 0.0593(3) Uani 1 1 d . . . . .
Cl2 Cl 0.03315(12) 0.18249(10) -0.06599(8) 0.0522(3) Uani 1 1 d . . . . .
Cl4 Cl 1.02412(14) 0.56396(9) 0.84915(9) 0.0584(3) Uani 1 1 d . . . . .
Cl5 Cl 0.46080(19) 0.54031(11) 0.88285(11) 0.0755(4) Uani 1 1 d . . . . .
O2 O 0.6722(3) 0.0825(2) 0.54025(18) 0.0336(5) Uani 1 1 d . . . . .
O1 O 0.5108(3) 0.1164(2) 0.26673(19) 0.0369(6) Uani 1 1 d . . . . .
N1 N 0.2185(3) 0.1036(3) 0.2867(2) 0.0360(7) Uani 1 1 d . . . . .
N3 N 0.3493(4) 0.1762(3) 0.5574(2) 0.0367(7) Uani 1 1 d . . . . .
N4 N 0.5535(4) 0.3058(3) 0.4836(2) 0.0369(7) Uani 1 1 d . . . . .
C2 C 0.4278(4) 0.1442(3) 0.1013(3) 0.0404(8) Uani 1 1 d . . . . .
C1 C 0.4043(4) 0.1271(3) 0.1930(3) 0.0342(7) Uani 1 1 d . . . . .
C18 C 0.7761(5) 0.3648(4) 0.8803(3) 0.0431(9) Uani 1 1 d . . . . .
H18 H 0.8226 0.4426 0.9312 0.052 Uiso 1 1 calc R . . . .
C14 C 0.8180(4) 0.3371(3) 0.7878(3) 0.0373(8) Uani 1 1 d . . . . .
C4 C 0.1692(4) 0.1581(3) 0.0320(3) 0.0403(8) Uani 1 1 d . . . . .
C10 C 0.7637(4) 0.1865(3) 0.6128(3) 0.0328(7) Uani 1 1 d . . . . .
C13 C 0.9311(4) 0.4173(3) 0.7635(3) 0.0399(8) Uani 1 1 d . . . . .
C8 C -0.0425(4) 0.1166(4) 0.2241(3) 0.0450(9) Uani 1 1 d . . . . .
H8 H -0.1413 0.1137 0.2353 0.054 Uiso 1 1 calc R . . . .
C5 C 0.1304(4) 0.1391(3) 0.1201(3) 0.0396(8) Uani 1 1 d . . . . .
C23 C 0.4242(4) 0.2934(3) 0.6133(3) 0.0364(8) Uani 1 1 d . . . . .
C17 C 0.6680(5) 0.2785(4) 0.8958(3) 0.0450(9) Uani 1 1 d . . . . .
H17 H 0.6380 0.2961 0.9575 0.054 Uiso 1 1 calc R . . . .
C11 C 0.8823(4) 0.2681(3) 0.5983(3) 0.0373(8) Uani 1 1 d . . . . .
C7 C 0.0804(4) 0.1017(3) 0.2977(3) 0.0399(8) Uani 1 1 d . . . . .
H7 H 0.0620 0.0894 0.3592 0.048 Uiso 1 1 calc R . . . .
C24 C 0.5353(4) 0.3621(3) 0.5756(3) 0.0372(8) Uani 1 1 d . . . . .
C9 C -0.0161(5) 0.1354(4) 0.1365(3) 0.0434(9) Uani 1 1 d . . . . .
H9 H -0.0971 0.1462 0.0858 0.052 Uiso 1 1 calc R . . . .
C19 C 0.2445(4) 0.1146(3) 0.5913(3) 0.0402(8) Uani 1 1 d . . . . .
H19 H 0.1904 0.0327 0.5517 0.048 Uiso 1 1 calc R . . . .
C6 C 0.2479(4) 0.1231(3) 0.1989(3) 0.0352(8) Uani 1 1 d . . . . .
C3 C 0.3147(5) 0.1592(4) 0.0219(3) 0.0424(9) Uani 1 1 d . . . . .
H3 H 0.3384 0.1702 -0.0386 0.051 Uiso 1 1 calc R . . . .
C21 C 0.2858(5) 0.2811(4) 0.7401(3) 0.0471(9) Uani 1 1 d . . . . .
H21 H 0.2631 0.3161 0.8018 0.057 Uiso 1 1 calc R . . . .
C15 C 0.7389(4) 0.2207(3) 0.7133(3) 0.0335(7) Uani 1 1 d . . . . .
C16 C 0.6019(5) 0.1649(3) 0.8208(3) 0.0404(8) Uani 1 1 d . . . . .
H16 H 0.5312 0.1052 0.8350 0.049 Uiso 1 1 calc R . . . .
C12 C 0.9651(4) 0.3832(3) 0.6723(3) 0.0413(8) Uani 1 1 d . . . . .
H12 H 1.0445 0.4371 0.6586 0.050 Uiso 1 1 calc R . . . .
C22 C 0.3985(5) 0.3502(3) 0.7081(3) 0.0428(9) Uani 1 1 d . . . . .
C30 C 0.6506(5) 0.3704(3) 0.4474(3) 0.0426(9) Uani 1 1 d . . . . .
H30 H 0.6634 0.3323 0.3826 0.051 Uiso 1 1 calc R . . . .
C27 C 0.4872(5) 0.4729(4) 0.7643(3) 0.0476(10) Uani 1 1 d . . . . .
C20 C 0.2097(5) 0.1642(4) 0.6824(3) 0.0459(9) Uani 1 1 d . . . . .
H20 H 0.1338 0.1166 0.7035 0.055 Uiso 1 1 calc R . . . .
C25 C 0.6171(5) 0.4837(3) 0.6336(3) 0.0431(9) Uani 1 1 d . . . . .
C26 C 0.5930(5) 0.5382(3) 0.7309(3) 0.0478(10) Uani 1 1 d . . . . .
H26 H 0.6509 0.6194 0.7714 0.057 Uiso 1 1 calc R . . . .
C28 C 0.7199(5) 0.5481(3) 0.5926(3) 0.0477(10) Uani 1 1 d . . . . .
H28 H 0.7780 0.6301 0.6295 0.057 Uiso 1 1 calc R . . . .
C29 C 0.7352(5) 0.4916(4) 0.4995(4) 0.0507(10) Uani 1 1 d . . . . .
H29 H 0.8029 0.5341 0.4700 0.061 Uiso 1 1 calc R . . . .
N2 N 0.6320(3) 0.1355(3) 0.7311(2) 0.0345(6) Uani 1 1 d . . . . .

loop_
_atom_site_aniso_label
_atom_site_aniso_U_11
_atom_site_aniso_U_22
_atom_site_aniso_U_33
_atom_site_aniso_U_23
_atom_site_aniso_U_13
_atom_site_aniso_U_12
Ca1 0.0346(4) 0.0358(4) 0.0320(4) 0.0161(3) 0.0128(3) 0.0137(3)
Cl3 0.0465(5) 0.0490(5) 0.0460(5) 0.0186(4) 0.0262(4) 0.0152(4)
Cl1 0.0413(5) 0.1070(9) 0.0585(7) 0.0522(7) 0.0282(5) 0.0361(6)
Cl2 0.0449(5) 0.0767(7) 0.0454(6) 0.0318(5) 0.0115(4) 0.0291(5)
Cl4 0.0639(7) 0.0431(5) 0.0459(6) 0.0051(4) 0.0081(5) -0.0007(5)
Cl5 0.0988(10) 0.0553(7) 0.0632(8) 0.0003(6) 0.0378(7) 0.0182(7)
O2 0.0341(13) 0.0360(12) 0.0314(12) 0.0123(10) 0.0116(10) 0.0105(10)
O1 0.0347(13) 0.0488(14) 0.0375(13) 0.0238(11) 0.0155(11) 0.0181(11)
N1 0.0341(16) 0.0393(15) 0.0367(16) 0.0145(13) 0.0132(13) 0.0119(13)
N3 0.0359(16) 0.0419(16) 0.0366(16) 0.0149(13) 0.0125(13) 0.0174(13)
N4 0.0355(16) 0.0386(15) 0.0430(17) 0.0193(14) 0.0141(13) 0.0159(13)
C2 0.0336(19) 0.054(2) 0.045(2) 0.0248(18) 0.0181(16) 0.0203(17)
C1 0.0315(17) 0.0399(18) 0.0362(18) 0.0174(15) 0.0129(14) 0.0135(14)
C18 0.052(2) 0.045(2) 0.0315(19) 0.0112(16) 0.0107(17) 0.0199(18)
C14 0.0384(19) 0.0404(19) 0.0323(18) 0.0133(15) 0.0067(15) 0.0150(16)
C4 0.0353(19) 0.049(2) 0.040(2) 0.0209(17) 0.0085(15) 0.0170(16)
C10 0.0297(17) 0.0369(17) 0.0367(18) 0.0161(15) 0.0108(14) 0.0154(14)
C13 0.0353(19) 0.0401(19) 0.037(2) 0.0117(16) 0.0052(15) 0.0072(15)
C8 0.0322(19) 0.058(2) 0.050(2) 0.0203(19) 0.0162(17) 0.0176(17)
C5 0.0355(19) 0.044(2) 0.041(2) 0.0153(16) 0.0114(16) 0.0166(16)
C23 0.0360(19) 0.0357(18) 0.0397(19) 0.0138(15) 0.0086(15) 0.0177(15)
C17 0.057(2) 0.052(2) 0.035(2) 0.0168(17) 0.0194(18) 0.026(2)
C11 0.0344(18) 0.045(2) 0.0367(19) 0.0172(16) 0.0132(15) 0.0145(15)
C7 0.0352(19) 0.048(2) 0.038(2) 0.0169(17) 0.0141(16) 0.0134(16)
C24 0.0381(19) 0.0392(18) 0.0377(19) 0.0166(15) 0.0084(15) 0.0184(15)
C9 0.0357(19) 0.056(2) 0.046(2) 0.0217(18) 0.0141(17) 0.0208(17)
C19 0.0368(19) 0.0420(19) 0.046(2) 0.0166(17) 0.0165(16) 0.0142(16)
C6 0.0340(18) 0.0394(18) 0.0352(18) 0.0159(15) 0.0120(15) 0.0125(15)
C3 0.042(2) 0.058(2) 0.037(2) 0.0251(18) 0.0163(16) 0.0208(18)
C21 0.048(2) 0.055(2) 0.047(2) 0.0178(19) 0.0206(18) 0.0252(19)
C15 0.0324(17) 0.0389(18) 0.0325(18) 0.0151(15) 0.0089(14) 0.0158(14)
C16 0.048(2) 0.048(2) 0.037(2) 0.0208(17) 0.0193(17) 0.0211(17)
C12 0.0326(18) 0.043(2) 0.048(2) 0.0195(17) 0.0124(16) 0.0096(16)
C22 0.043(2) 0.045(2) 0.044(2) 0.0159(17) 0.0136(17) 0.0221(17)
C30 0.040(2) 0.049(2) 0.049(2) 0.0257(18) 0.0178(17) 0.0183(17)
C27 0.054(2) 0.047(2) 0.038(2) 0.0060(17) 0.0097(18) 0.0231(19)
C20 0.043(2) 0.052(2) 0.050(2) 0.0192(19) 0.0228(18) 0.0167(18)
C25 0.039(2) 0.041(2) 0.046(2) 0.0162(17) 0.0056(17) 0.0150(16)
C26 0.047(2) 0.038(2) 0.050(2) 0.0115(18) 0.0073(19) 0.0131(17)
C28 0.045(2) 0.038(2) 0.054(3) 0.0196(18) 0.0065(19) 0.0094(17)
C29 0.043(2) 0.050(2) 0.062(3) 0.031(2) 0.013(2) 0.0114(18)
N2 0.0367(16) 0.0412(16) 0.0336(16) 0.0183(13) 0.0156(13) 0.0161(13)

loop_
_atom_type_symbol
_atom_type_description
_atom_type_scat_dispersion_real
_atom_type_scat_dispersion_imag
_atom_type_scat_source
C C 0.0033 0.0016 'International Tables Vol C Tables 4.2.6.8 and 6.1.1.4'
H H 0.0000 0.0000 'International Tables Vol C Tables 4.2.6.8 and 6.1.1.4'
Ca Ca 0.2262 0.3064 'International Tables Vol C Tables 4.2.6.8 and 6.1.1.4'
Cl Cl 0.1484 0.1585 'International Tables Vol C Tables 4.2.6.8 and 6.1.1.4'
N N 0.0061 0.0033 'International Tables Vol C Tables 4.2.6.8 and 6.1.1.4'
O O 0.0106 0.0060 'International Tables Vol C Tables 4.2.6.8 and 6.1.1.4'

loop_
_geom_angle_atom_site_label_1
_geom_angle_atom_site_label_2
_geom_angle_atom_site_label_3
_geom_angle
_geom_angle_site_symmetry_1
_geom_angle_site_symmetry_3
_geom_angle_publ_flag
O2 Ca1 Ca1 39.99(6) 2_656 2_656 ?
O2 Ca1 Ca1 40.20(6) . 2_656 ?
O2 Ca1 O2 80.19(9) . 2_656 ?
O2 Ca1 N1 170.21(9) . . ?
O2 Ca1 N1 103.42(9) 2_656 . ?
O2 Ca1 N3 74.98(9) 2_656 . ?
O2 Ca1 N3 87.74(9) . . ?
O2 Ca1 N4 86.09(9) . . ?
O2 Ca1 N4 136.32(9) 2_656 . ?
O2 Ca1 N2 103.09(9) . 2_656 ?
O2 Ca1 N2 65.32(9) 2_656 2_656 ?
O1 Ca1 Ca1 140.89(7) . 2_656 ?
O1 Ca1 O2 113.19(9) . . ?
O1 Ca1 O2 142.42(9) . 2_656 ?
O1 Ca1 N1 69.54(9) . . ?
O1 Ca1 N3 137.37(9) . . ?
O1 Ca1 N4 80.95(10) . . ?
O1 Ca1 N2 77.28(9) . 2_656 ?
N1 Ca1 Ca1 142.63(8) . 2_656 ?
N1 Ca1 N3 84.48(10) . . ?
N1 Ca1 N4 85.09(9) . . ?
N1 Ca1 N2 86.65(9) . 2_656 ?
N3 Ca1 Ca1 78.72(7) . 2_656 ?
N4 Ca1 Ca1 115.42(7) . 2_656 ?
N4 Ca1 N3 63.15(10) . . ?
N4 Ca1 N2 158.22(10) . 2_656 ?
N2 Ca1 Ca1 82.78(6) 2_656 2_656 ?
N2 Ca1 N3 135.89(10) 2_656 . ?
Ca1 O2 Ca1 99.82(9) . 2_656 ?
C10 O2 Ca1 119.6(2) . 2_656 ?
C10 O2 Ca1 118.93(19) . . ?
C1 O1 Ca1 119.9(2) . . ?
C7 N1 Ca1 128.8(2) . . ?
C7 N1 C6 118.7(3) . . ?
C6 N1 Ca1 112.5(2) . . ?
C23 N3 Ca1 118.2(2) . . ?
C19 N3 Ca1 123.2(2) . . ?
C19 N3 C23 118.0(3) . . ?
C24 N4 Ca1 119.8(2) . . ?
C30 N4 Ca1 121.6(3) . . ?
C30 N4 C24 117.4(3) . . ?
C1 C2 Cl1 117.3(3) . . ?
C3 C2 Cl1 118.1(3) . . ?
C3 C2 C1 124.5(3) . . ?
O1 C1 C2 123.9(3) . . ?
O1 C1 C6 122.1(3) . . ?
C2 C1 C6 114.0(3) . . ?
C14 C18 H18 120.4 . . ?
C17 C18 H18 120.4 . . ?
C17 C18 C14 119.3(4) . . ?
C18 C14 C13 124.9(3) . . ?
C18 C14 C15 117.2(3) . . ?
C13 C14 C15 117.9(3) . . ?
C5 C4 Cl2 120.5(3) . . ?
C3 C4 Cl2 118.5(3) . . ?
C3 C4 C5 121.0(3) . . ?
O2 C10 C11 124.3(3) . . ?
O2 C10 C15 119.4(3) . . ?
C11 C10 C15 116.3(3) . . ?
C14 C13 Cl4 119.8(3) . . ?
C12 C13 Cl4 119.0(3) . . ?
C12 C13 C14 121.2(3) . . ?
C7 C8 H8 121.0 . . ?
C9 C8 H8 121.0 . . ?
C9 C8 C7 118.1(4) . . ?
C4 C5 C9 124.9(3) . . ?
C4 C5 C6 117.9(3) . . ?
C9 C5 C6 117.2(3) . . ?
N3 C23 C24 118.5(3) . . ?
N3 C23 C22 122.1(3) . . ?
C22 C23 C24 119.4(3) . . ?
C18 C17 H17 120.2 . . ?
C18 C17 C16 119.6(4) . . ?
C16 C17 H17 120.2 . . ?
C10 C11 Cl3 119.1(3) . . ?
C10 C11 C12 122.7(3) . . ?
C12 C11 Cl3 118.1(3) . . ?
N1 C7 C8 124.1(4) . . ?
N1 C7 H7 117.9 . . ?
C8 C7 H7 118.0 . . ?
N4 C24 C23 117.7(3) . . ?
N4 C24 C25 122.8(4) . . ?
C25 C24 C23 119.5(4) . . ?
C8 C9 C5 120.7(3) . . ?
C8 C9 H9 119.7 . . ?
C5 C9 H9 119.7 . . ?
N3 C19 H19 118.3 . . ?
N3 C19 C20 123.5(4) . . ?
C20 C19 H19 118.3 . . ?
N1 C6 C1 115.9(3) . . ?
N1 C6 C5 121.2(3) . . ?
C5 C6 C1 122.9(3) . . ?
C2 C3 H3 120.2 . . ?
C4 C3 C2 119.6(3) . . ?
C4 C3 H3 120.2 . . ?
C22 C21 H21 120.2 . . ?
C20 C21 H21 120.2 . . ?
C20 C21 C22 119.7(4) . . ?
C14 C15 C10 121.6(3) . . ?
N2 C15 C14 122.4(3) . . ?
N2 C15 C10 116.0(3) . . ?
C17 C16 H16 118.2 . . ?
N2 C16 C17 123.6(4) . . ?
N2 C16 H16 118.2 . . ?
C13 C12 C11 119.9(3) . . ?
C13 C12 H12 120.0 . . ?
C11 C12 H12 120.0 . . ?
C23 C22 C27 118.4(4) . . ?
C21 C22 C23 117.6(4) . . ?
C21 C22 C27 124.0(4) . . ?
N4 C30 H30 118.3 . . ?
N4 C30 C29 123.5(4) . . ?
C29 C30 H30 118.3 . . ?
C22 C27 Cl5 118.2(3) . . ?
C26 C27 Cl5 118.8(3) . . ?
C26 C27 C22 123.0(4) . . ?
C19 C20 H20 120.4 . . ?
C21 C20 C19 119.2(4) . . ?
C21 C20 H20 120.4 . . ?
C24 C25 C26 120.1(4) . . ?
C28 C25 C24 117.7(4) . . ?
C28 C25 C26 122.2(4) . . ?
C27 C26 C25 119.6(4) . . ?
C27 C26 H26 120.2 . . ?
C25 C26 H26 120.2 . . ?
C25 C28 H28 120.4 . . ?
C29 C28 C25 119.2(4) . . ?
C29 C28 H28 120.4 . . ?
C30 C29 H29 120.3 . . ?
C28 C29 C30 119.5(4) . . ?
C28 C29 H29 120.3 . . ?
C15 N2 Ca1 113.4(2) . 2_656 ?
C16 N2 Ca1 128.0(2) . 2_656 ?
C16 N2 C15 117.8(3) . . ?

loop_
_geom_bond_atom_site_label_1
_geom_bond_atom_site_label_2
_geom_bond_distance
_geom_bond_site_symmetry_2
_geom_bond_publ_flag
Ca1 Ca1 3.6344(13) 2_656 ?
Ca1 O2 2.370(2) . ?
Ca1 O2 2.381(2) 2_656 ?
Ca1 O1 2.284(2) . ?
Ca1 N1 2.502(3) . ?
Ca1 N3 2.624(3) . ?
Ca1 N4 2.577(3) . ?
Ca1 N2 2.605(3) 2_656 ?
Cl3 C11 1.734(4) . ?
Cl1 C2 1.733(4) . ?
Cl2 C4 1.746(3) . ?
Cl4 C13 1.746(4) . ?
Cl5 C27 1.744(4) . ?
O2 Ca1 2.381(2) 2_656 ?
O2 C10 1.326(4) . ?
O1 C1 1.288(4) . ?
N1 C7 1.308(5) . ?
N1 C6 1.374(5) . ?
N3 C23 1.354(5) . ?
N3 C19 1.330(5) . ?
N4 C24 1.357(5) . ?
N4 C30 1.325(5) . ?
C2 C1 1.397(5) . ?
C2 C3 1.400(5) . ?
C1 C6 1.448(5) . ?
C18 H18 0.9500 . ?
C18 C14 1.410(5) . ?
C18 C17 1.366(6) . ?
C14 C13 1.416(5) . ?
C14 C15 1.418(5) . ?
C4 C5 1.410(5) . ?
C4 C3 1.374(5) . ?
C10 C11 1.383(5) . ?
C10 C15 1.440(5) . ?
C13 C12 1.363(6) . ?
C8 H8 0.9500 . ?
C8 C7 1.406(5) . ?
C8 C9 1.360(6) . ?
C5 C9 1.410(5) . ?
C5 C6 1.424(5) . ?
C23 C24 1.447(5) . ?
C23 C22 1.425(5) . ?
C17 H17 0.9500 . ?
C17 C16 1.391(6) . ?
C11 C12 1.408(5) . ?
C7 H7 0.9500 . ?
C24 C25 1.409(5) . ?
C9 H9 0.9500 . ?
C19 H19 0.9500 . ?
C19 C20 1.403(6) . ?
C3 H3 0.9500 . ?
C21 H21 0.9500 . ?
C21 C22 1.406(6) . ?
C21 C20 1.357(6) . ?
C15 N2 1.368(5) . ?
C16 H16 0.9500 . ?
C16 N2 1.320(5) . ?
C12 H12 0.9500 . ?
C22 C27 1.427(6) . ?
C30 H30 0.9500 . ?
C30 C29 1.398(6) . ?
C27 C26 1.354(6) . ?
C20 H20 0.9500 . ?
C25 C26 1.439(6) . ?
C25 C28 1.404(6) . ?
C26 H26 0.9500 . ?
C28 H28 0.9500 . ?
C28 C29 1.358(6) . ?
C29 H29 0.9500 . ?
N2 Ca1 2.605(3) 2_656 ?

loop_
_geom_torsion_atom_site_label_1
_geom_torsion_atom_site_label_2
_geom_torsion_atom_site_label_3
_geom_torsion_atom_site_label_4
_geom_torsion
_geom_torsion_site_symmetry_1
_geom_torsion_site_symmetry_2
_geom_torsion_site_symmetry_3
_geom_torsion_site_symmetry_4
_geom_torsion_publ_flag
Ca1 O2 C10 C11 155.6(3) 2_656 . . . ?
Ca1 O2 C10 C11 -81.8(4) . . . . ?
Ca1 O2 C10 C15 -25.7(4) 2_656 . . . ?
Ca1 O2 C10 C15 96.9(3) . . . . ?
Ca1 O1 C1 C2 -175.8(3) . . . . ?
Ca1 O1 C1 C6 4.6(4) . . . . ?
Ca1 N1 C7 C8 -179.1(3) . . . . ?
Ca1 N1 C6 C1 -1.4(4) . . . . ?
Ca1 N1 C6 C5 179.1(3) . . . . ?
Ca1 N3 C23 C24 10.8(4) . . . . ?
Ca1 N3 C23 C22 -168.4(2) . . . . ?
Ca1 N3 C19 C20 169.3(3) . . . . ?
Ca1 N4 C24 C23 -15.1(4) . . . . ?
Ca1 N4 C24 C25 166.2(3) . . . . ?
Ca1 N4 C30 C29 -166.6(3) . . . . ?
Cl3 C11 C12 C13 177.1(3) . . . . ?
Cl1 C2 C1 O1 0.9(5) . . . . ?
Cl1 C2 C1 C6 -179.5(3) . . . . ?
Cl1 C2 C3 C4 -178.8(3) . . . . ?
Cl2 C4 C5 C9 1.3(6) . . . . ?
Cl2 C4 C5 C6 -178.2(3) . . . . ?
Cl2 C4 C3 C2 177.7(3) . . . . ?
Cl4 C13 C12 C11 -175.1(3) . . . . ?
Cl5 C27 C26 C25 179.5(3) . . . . ?
O2 C10 C11 Cl3 -3.3(5) . . . . ?
O2 C10 C11 C12 172.6(3) . . . . ?
O2 C10 C15 C14 -171.2(3) . . . . ?
O2 C10 C15 N2 7.1(4) . . . . ?
O1 C1 C6 N1 -1.9(5) . . . . ?
O1 C1 C6 C5 177.6(3) . . . . ?
N3 C23 C24 N4 2.5(5) . . . . ?
N3 C23 C24 C25 -178.7(3) . . . . ?
N3 C23 C22 C21 -2.8(5) . . . . ?
N3 C23 C22 C27 177.5(3) . . . . ?
N3 C19 C20 C21 0.0(6) . . . . ?
N4 C24 C25 C26 -179.8(3) . . . . ?
N4 C24 C25 C28 0.7(5) . . . . ?
N4 C30 C29 C28 0.4(6) . . . . ?
C2 C1 C6 N1 178.5(3) . . . . ?
C2 C1 C6 C5 -2.0(5) . . . . ?
C1 C2 C3 C4 0.2(6) . . . . ?
C18 C14 C13 Cl4 -2.5(5) . . . . ?
C18 C14 C13 C12 179.8(3) . . . . ?
C18 C14 C15 C10 175.0(3) . . . . ?
C18 C14 C15 N2 -3.3(5) . . . . ?
C18 C17 C16 N2 -3.3(6) . . . . ?
C14 C18 C17 C16 0.5(6) . . . . ?
C14 C13 C12 C11 2.6(5) . . . . ?
C14 C15 N2 Ca1 -169.5(2) . . . 2_656 ?
C14 C15 N2 C16 0.7(5) . . . . ?
C4 C5 C9 C8 -179.9(4) . . . . ?
C4 C5 C6 N1 -179.7(3) . . . . ?
C4 C5 C6 C1 0.8(5) . . . . ?
C10 C11 C12 C13 1.2(5) . . . . ?
C10 C15 N2 Ca1 12.2(3) . . . 2_656 ?
C10 C15 N2 C16 -177.6(3) . . . . ?
C13 C14 C15 C10 -4.2(5) . . . . ?
C13 C14 C15 N2 177.6(3) . . . . ?
C5 C4 C3 C2 -1.5(6) . . . . ?
C23 N3 C19 C20 -1.0(5) . . . . ?
C23 C24 C25 C26 1.5(5) . . . . ?
C23 C24 C25 C28 -177.9(3) . . . . ?
C23 C22 C27 Cl5 -177.6(3) . . . . ?
C23 C22 C27 C26 0.9(6) . . . . ?
C17 C18 C14 C13 -178.4(4) . . . . ?
C17 C18 C14 C15 2.6(5) . . . . ?
C17 C16 N2 Ca1 171.2(3) . . . 2_656 ?
C17 C16 N2 C15 2.6(5) . . . . ?
C11 C10 C15 C14 7.6(5) . . . . ?
C11 C10 C15 N2 -174.1(3) . . . . ?
C7 N1 C6 C1 178.5(3) . . . . ?
C7 N1 C6 C5 -1.0(5) . . . . ?
C7 C8 C9 C5 0.3(6) . . . . ?
C24 N4 C30 C29 0.8(5) . . . . ?
C24 C23 C22 C21 178.0(3) . . . . ?
C24 C23 C22 C27 -1.6(5) . . . . ?
C24 C25 C26 C27 -2.3(6) . . . . ?
C24 C25 C28 C29 0.5(5) . . . . ?
C9 C8 C7 N1 -0.7(6) . . . . ?
C9 C5 C6 N1 0.7(5) . . . . ?
C9 C5 C6 C1 -178.8(3) . . . . ?
C19 N3 C23 C24 -178.4(3) . . . . ?
C19 N3 C23 C22 2.5(5) . . . . ?
C6 N1 C7 C8 1.0(6) . . . . ?
C6 C5 C9 C8 -0.4(6) . . . . ?
C3 C2 C1 O1 -178.1(4) . . . . ?
C3 C2 C1 C6 1.5(6) . . . . ?
C3 C4 C5 C9 -179.4(4) . . . . ?
C3 C4 C5 C6 1.0(6) . . . . ?
C21 C22 C27 Cl5 2.8(5) . . . . ?
C21 C22 C27 C26 -178.8(4) . . . . ?
C15 C14 C13 Cl4 176.6(3) . . . . ?
C15 C14 C13 C12 -1.1(5) . . . . ?
C15 C10 C11 Cl3 178.0(2) . . . . ?
C15 C10 C11 C12 -6.1(5) . . . . ?
C22 C23 C24 N4 -178.3(3) . . . . ?
C22 C23 C24 C25 0.4(5) . . . . ?
C22 C21 C20 C19 -0.4(6) . . . . ?
C22 C27 C26 C25 1.1(6) . . . . ?
C30 N4 C24 C23 177.3(3) . . . . ?
C30 N4 C24 C25 -1.3(5) . . . . ?
C20 C21 C22 C23 1.7(5) . . . . ?
C20 C21 C22 C27 -178.6(4) . . . . ?
C25 C28 C29 C30 -1.1(6) . . . . ?
C26 C25 C28 C29 -178.9(4) . . . . ?
C28 C25 C26 C27 177.2(4) . . . . ?
